data_4037665
loop_
_publ_author_name
'Liu, Yingle'
'Zhao, Gang'
'Yu, Qiong'
'Tang, Yongxing'
'Imler, Gregory H.'
'Parrish, Damon A.'
'Shreeve, Jean'ne M.'

_publ_section_title
;
 Intermolecular Weak Hydrogen Bonding (Het-H-N/O): an Effective Strategy
 for the Synthesis of Monosubstituted 1,2,4,5-Tetrazine-Based Energetic
 Materials with Excellent Sensitivity.
;
_journal_name_full 'The Journal of organic chemistry'
_journal_paper_doi 10.1021/acs.joc.9b02484
_journal_year 2019
_chemical_absolute_configuration unk
_chemical_formula_moiety 'C2 H3 N5 O2'
_chemical_formula_sum 'C2 H3 N5 O2'
_chemical_formula_weight 129.09
_space_group_crystal_system orthorhombic
_space_group_IT_number 45
_space_group_name_Hall 'I 2 -2c'
_space_group_name_H-M_alt 'I b a 2'
_atom_sites_solution_hydrogens geom
_audit_creation_method SHELXL-2014/7
_cell_angle_alpha 90
_cell_angle_beta 90
_cell_angle_gamma 90
_cell_formula_units_Z 8
_cell_length_a 10.2622(14)
_cell_length_b 14.125(2)
_cell_length_c 6.6840(9)
_cell_measurement_reflns_used 915
_cell_measurement_temperature 293(2)
_cell_measurement_theta_max 29.35
_cell_measurement_theta_min 2.45
_cell_volume 968.9(2)
_computing_cell_refinement 'Bruker APEX3 v2015.5-2 (Bruker, 2015)'
_computing_data_collection 'Bruker APEX3 v2015.5-2 (Bruker, 2015)'
_computing_data_reduction
;
Bruker SAINT v8.34A (Bruker, 2013), Bruker XPREP v2014/2 (Bruker, 2014)
;
_computing_molecular_graphics 'Bruker SHELXTL v2014/7 (Bruker, 2014)'
_computing_publication_material 'Bruker SHELXTL v2014/7 (Bruker, 2014)'
_computing_structure_refinement 'SHELXL-2014/7 (Sheldrick, 2014)'
_computing_structure_solution 'Bruker SHELXTL v2014/7 (Bruker, 2014)'
_diffrn_ambient_temperature 293(2)
_diffrn_measured_fraction_theta_full 0.994
_diffrn_measured_fraction_theta_max 0.954
_diffrn_measurement_device_type 'Bruker SMART APEX II CCD'
_diffrn_measurement_method '\w scans'
_diffrn_radiation_monochromator graphite
_diffrn_radiation_source 'fine focus sealed tube'
_diffrn_radiation_type MoK\a
_diffrn_radiation_wavelength 0.71073
_diffrn_reflns_av_R_equivalents 0.0296
_diffrn_reflns_av_unetI/netI 0.0349
_diffrn_reflns_Laue_measured_fraction_full 0.994
_diffrn_reflns_Laue_measured_fraction_max 0.954
_diffrn_reflns_limit_h_max 14
_diffrn_reflns_limit_h_min -13
_diffrn_reflns_limit_k_max 19
_diffrn_reflns_limit_k_min -18
_diffrn_reflns_limit_l_max 9
_diffrn_reflns_limit_l_min -9
_diffrn_reflns_number 2756
_diffrn_reflns_point_group_measured_fraction_full 0.918
_diffrn_reflns_point_group_measured_fraction_max 0.847
_diffrn_reflns_theta_full 25.242
_diffrn_reflns_theta_max 30.056
_diffrn_reflns_theta_min 2.453
_exptl_absorpt_coefficient_mu 0.155
_exptl_absorpt_correction_T_max 0.7460
_exptl_absorpt_correction_T_min 0.6034
_exptl_absorpt_correction_type multi-scan
_exptl_absorpt_process_details 'SADABS v2014/5 (Bruker, 2008)'
_exptl_crystal_colour 'clear colorless'
_exptl_crystal_density_diffrn 1.770
_exptl_crystal_description block
_exptl_crystal_F_000 528
_exptl_crystal_size_max 0.231
_exptl_crystal_size_mid 0.195
_exptl_crystal_size_min 0.119
_refine_diff_density_max 0.262
_refine_diff_density_min -0.226
_refine_diff_density_rms 0.047
_refine_ls_extinction_method none
_refine_ls_goodness_of_fit_ref 1.085
_refine_ls_hydrogen_treatment constr
_refine_ls_matrix_type full
_refine_ls_number_parameters 82
_refine_ls_number_reflns 1210
_refine_ls_number_restraints 1
_refine_ls_restrained_S_all 1.085
_refine_ls_R_factor_all 0.0640
_refine_ls_R_factor_gt 0.0377
_refine_ls_shift/su_max 0.000
_refine_ls_shift/su_mean 0.000
_refine_ls_structure_factor_coef Fsqd
_refine_ls_weighting_details 'w=1/[\s^2^(Fo^2^)+(0.0516P)^2^+0.0814P] where P=(Fo^2^+2Fc^2^)/3'
_refine_ls_weighting_scheme calc
_refine_ls_wR_factor_gt 0.0876
_refine_ls_wR_factor_ref 0.1001
_reflns_Friedel_coverage 0.637
_reflns_Friedel_fraction_full 0.824
_reflns_Friedel_fraction_max 0.720
_reflns_number_gt 922
_reflns_number_total 1210
_reflns_threshold_expression 'I > 2\s(I)'
_cod_data_source_file jo9b02484_si_003.cif
_cod_data_source_block shrv773
_cod_database_code 4037665
_shelx_shelxl_version_number 2014/7
_shelx_space_group_comment
;
The symmetry employed for this shelxl refinement is uniquely defined
by the following loop, which should always be used as a source of
symmetry information in preference to the above space-group names.
They are only intended as comments.
;
_shelx_estimated_absorpt_t_min 0.965
_shelx_estimated_absorpt_t_max 0.982

loop_
_space_group_symop_operation_xyz
'x, y, z'
'-x, -y, z'
'x+1/2, -y+1/2, z'
'-x+1/2, y+1/2, z'
'x+1/2, y+1/2, z+1/2'
'-x+1/2, -y+1/2, z+1/2'
'x+1, -y+1, z+1/2'
'-x+1, y+1, z+1/2'

loop_
_atom_site_label
_atom_site_type_symbol
_atom_site_fract_x
_atom_site_fract_y
_atom_site_fract_z
_atom_site_U_iso_or_equiv
_atom_site_adp_type
_atom_site_occupancy
_atom_site_site_symmetry_order
_atom_site_calc_flag
_atom_site_refinement_flags_posn
_atom_site_refinement_flags_adp
O1 O 0.6827(2) 0.77048(16) 0.3383(4) 0.0412(6) Uani 1 1 d . .
N2 N 0.7406(2) 0.69841(15) 0.4079(4) 0.0250(5) Uani 1 1 d . .
C3 C 0.6650(2) 0.62997(19) 0.4949(4) 0.0217(5) Uani 1 1 d . .
N4 N 0.53783(19) 0.63809(16) 0.5012(4) 0.0297(5) Uani 1 1 d . .
H4A H 0.4917 0.5947 0.5572 0.036 Uiso 1 1 calc R U
H4B H 0.5006 0.6868 0.4492 0.036 Uiso 1 1 calc R U
N5 N 0.7275(2) 0.55416(16) 0.5753(4) 0.0241(5) Uani 1 1 d . .
O6 O 0.65826(17) 0.49083(17) 0.6600(4) 0.0358(5) Uani 1 1 d . .
N7 N 0.8562(2) 0.54359(18) 0.5680(4) 0.0315(6) Uani 1 1 d . .
C8 C 0.9186(3) 0.6134(2) 0.4767(6) 0.0341(7) Uani 1 1 d . .
H8 H 1.0087 0.6074 0.4692 0.041 Uiso 1 1 calc R U
N9 N 0.8687(2) 0.69114(18) 0.3943(4) 0.0316(6) Uani 1 1 d . .

loop_
_atom_site_aniso_label
_atom_site_aniso_U_11
_atom_site_aniso_U_22
_atom_site_aniso_U_33
_atom_site_aniso_U_23
_atom_site_aniso_U_13
_atom_site_aniso_U_12
O1 0.0399(11) 0.0309(12) 0.0526(14) 0.0191(11) 0.0015(10) 0.0054(9)
N2 0.0279(11) 0.0208(12) 0.0265(13) 0.0035(10) 0.0011(10) -0.0011(9)
C3 0.0244(10) 0.0209(12) 0.0199(10) -0.0007(10) -0.0009(11) -0.0019(9)
N4 0.0244(10) 0.0277(13) 0.0370(12) 0.0063(11) 0.0014(12) -0.0010(8)
N5 0.0274(12) 0.0207(12) 0.0243(12) 0.0026(10) -0.0029(9) -0.0026(8)
O6 0.0373(10) 0.0297(12) 0.0403(11) 0.0151(10) -0.0052(10) -0.0102(8)
N7 0.0255(11) 0.0270(13) 0.0421(14) 0.0026(12) -0.0035(11) 0.0028(8)
C8 0.0269(12) 0.0317(16) 0.0437(17) 0.0018(14) 0.0009(13) 0.0006(11)
N9 0.0238(11) 0.0326(14) 0.0385(15) 0.0026(12) 0.0046(10) -0.0040(9)

loop_
_atom_type_symbol
_atom_type_description
_atom_type_scat_dispersion_real
_atom_type_scat_dispersion_imag
_atom_type_scat_source
C C 0.0033 0.0016 'International Tables Vol C Tables 4.2.6.8 and 6.1.1.4'
H H 0.0000 0.0000 'International Tables Vol C Tables 4.2.6.8 and 6.1.1.4'
N N 0.0061 0.0033 'International Tables Vol C Tables 4.2.6.8 and 6.1.1.4'
O O 0.0106 0.0060 'International Tables Vol C Tables 4.2.6.8 and 6.1.1.4'

loop_
_geom_angle_atom_site_label_1
_geom_angle_atom_site_label_2
_geom_angle_atom_site_label_3
_geom_angle
O1 N2 N9 120.3(2)
O1 N2 C3 117.2(2)
N9 N2 C3 122.6(2)
N4 C3 N5 121.7(2)
N4 C3 N2 121.1(2)
N5 C3 N2 117.18(19)
C3 N4 H4A 120.0
C3 N4 H4B 120.0
H4A N4 H4B 120.0
O6 N5 N7 119.4(2)
O6 N5 C3 117.8(2)
N7 N5 C3 122.9(2)
C8 N7 N5 114.4(2)
N7 C8 N9 128.3(2)
N7 C8 H8 115.8
N9 C8 H8 115.8
N2 N9 C8 114.7(2)

loop_
_geom_bond_atom_site_label_1
_geom_bond_atom_site_label_2
_geom_bond_distance
O1 N2 1.268(3)
N2 N9 1.322(3)
N2 C3 1.369(3)
C3 N4 1.311(3)
C3 N5 1.359(3)
N4 H4A 0.8600
N4 H4B 0.8600
N5 O6 1.275(3)
N5 N7 1.331(3)
N7 C8 1.325(4)
C8 N9 1.330(4)
C8 H8 0.9300

loop_
_geom_hbond_atom_site_label_D
_geom_hbond_atom_site_label_H
_geom_hbond_atom_site_label_A
_geom_hbond_distance_DH
_geom_hbond_distance_HA
_geom_hbond_distance_DA
_geom_hbond_angle_DHA
_geom_hbond_site_symmetry_A
N4 H4A O6 0.86 2.07 2.914(3) 165.5 2_665
N4 H4B N9 0.86 2.22 3.056(3) 163.3 3_465
C8 H8 O1 0.93 2.63 3.300(4) 129.2 3_565
C8 H8 N7 0.93 2.63 3.261(4) 125.9 2_765

loop_
_geom_torsion_atom_site_label_1
_geom_torsion_atom_site_label_2
_geom_torsion_atom_site_label_3
_geom_torsion_atom_site_label_4
_geom_torsion
O1 N2 C3 N4 1.6(5)
N9 N2 C3 N4 -178.1(3)
O1 N2 C3 N5 -177.9(2)
N9 N2 C3 N5 2.4(4)
N4 C3 N5 O6 -0.8(4)
N2 C3 N5 O6 178.7(2)
N4 C3 N5 N7 178.9(3)
N2 C3 N5 N7 -1.6(4)
O6 N5 N7 C8 180.0(3)
C3 N5 N7 C8 0.3(4)
N5 N7 C8 N9 0.3(5)
O1 N2 N9 C8 178.5(3)
C3 N2 N9 C8 -1.8(5)
N7 C8 N9 N2 0.4(6)
